data_2017462
loop_
_publ_author_name
'Freire, Eleonora'
'Vega, Daniel R.'
'Baggio, Ricardo'

_publ_section_title
;Zoledronate complexes. I.
 Poly[[\m~2~-aqua[\m~3~-1-hydroxy-2-(1<i>H</i>,3<i>H</i>-imidazol-3-ium-1-yl)ethylidenediphosphonato]potassium(I)]
 monohydrate]
;
_journal_coeditor_code DN3131
_journal_issue 1
_journal_name_full 'Acta Crystallographica Section C'
_journal_page_first m13
_journal_page_last m16
_journal_paper_doi 10.1107/S0108270109054006
_journal_volume 66
_journal_year 2010
_chemical_formula_iupac '[K (C5 H9 N2 O7 P2) (H2 O)] , H2 O'
_chemical_formula_moiety 'C5 H11 K N2 O8 P2 , H2 O'
_chemical_formula_sum 'C5 H13 K N2 O9 P2'
_chemical_formula_weight 346.21
_chemical_name_systematic
;
Poly[[\m~2~-aqua[\m~3~-1-hydroxy-2-(1<i>H</i>,3<i>H</i>-imidazol-3-ium-1-
yl)ethylidenediphosphonato]potassium(I)] monohydrate]
;
_space_group_IT_number 2
_symmetry_cell_setting triclinic
_symmetry_space_group_name_Hall '-P 1'
_symmetry_space_group_name_H-M 'P -1'
_atom_sites_solution_hydrogens geom
_atom_sites_solution_primary direct
_atom_sites_solution_secondary difmap
_audit_creation_method SHELXL97
_cell_angle_alpha 94.82(2)
_cell_angle_beta 103.75(3)
_cell_angle_gamma 92.58(2)
_cell_formula_units_Z 2
_cell_length_a 6.9610(14)
_cell_length_b 7.0380(14)
_cell_length_c 13.322(3)
_cell_measurement_reflns_used 25
_cell_measurement_temperature 295(2)
_cell_measurement_theta_max 12.5
_cell_measurement_theta_min 7.5
_cell_volume 630.3(2)
_computing_cell_refinement
;
MSC/AFC Diffractometer Control Software
(Molecular Structure Corporation, 1988)
;
_computing_data_collection
;
MSC/AFC Diffractometer Control Software
(Molecular Structure Corporation, 1988)
;
_computing_data_reduction
;
MSC/AFC Diffractometer Control Software
(Molecular Structure Corporation, 1988)
;
_computing_molecular_graphics 'SHELXTL (Sheldrick, 2008)'
_computing_publication_material
;
SHELXTL (Sheldrick, 2008) and PLATON (Spek, 2003)
;
_computing_structure_refinement 'SHELXL97 (Sheldrick, 2008)'
_computing_structure_solution 'SHELXS97 (Sheldrick, 2008)'
_diffrn_ambient_temperature 295(2)
_diffrn_measured_fraction_theta_full 1.000
_diffrn_measured_fraction_theta_max 1.000
_diffrn_measurement_device 'Rigaku AFC-6S'
_diffrn_measurement_method \w/2\q
_diffrn_radiation_monochromator graphite
_diffrn_radiation_source 'fine-focus sealed tube'
_diffrn_radiation_type MoK\a
_diffrn_radiation_wavelength 0.71073
_diffrn_reflns_av_R_equivalents 0.0187
_diffrn_reflns_av_sigmaI/netI 0.0186
_diffrn_reflns_limit_h_max 8
_diffrn_reflns_limit_h_min -8
_diffrn_reflns_limit_k_max 8
_diffrn_reflns_limit_k_min -1
_diffrn_reflns_limit_l_max 16
_diffrn_reflns_limit_l_min -16
_diffrn_reflns_number 3124
_diffrn_reflns_theta_full 26.00
_diffrn_reflns_theta_max 26.00
_diffrn_reflns_theta_min 1.58
_diffrn_standards_decay_% 1
_diffrn_standards_interval_count 150
_diffrn_standards_number 3
_exptl_absorpt_coefficient_mu 0.719
_exptl_absorpt_correction_T_max 0.83
_exptl_absorpt_correction_T_min 0.78
_exptl_absorpt_correction_type psi-scan
_exptl_absorpt_process_details '(North <i>et al.</i>,  1968)'
_exptl_crystal_colour colourless
_exptl_crystal_density_diffrn 1.824
_exptl_crystal_density_method 'not measured'
_exptl_crystal_description block
_exptl_crystal_F_000 356
_exptl_crystal_size_max 0.32
_exptl_crystal_size_mid 0.30
_exptl_crystal_size_min 0.26
_refine_diff_density_max 0.443
_refine_diff_density_min -0.311
_refine_ls_extinction_coef 0.112(4)
_refine_ls_extinction_expression Fc^*^=kFc[1+0.001xFc^2^\l^3^/sin(2\q)]^-1/4^
_refine_ls_extinction_method 'SHELXL97 (Sheldrick, 2008)'
_refine_ls_goodness_of_fit_ref 1.122
_refine_ls_hydrogen_treatment constr
_refine_ls_matrix_type full
_refine_ls_number_parameters 181
_refine_ls_number_reflns 2482
_refine_ls_number_restraints 0
_refine_ls_restrained_S_all 1.122
_refine_ls_R_factor_all 0.0281
_refine_ls_R_factor_gt 0.0259
_refine_ls_shift/su_max 0.000
_refine_ls_shift/su_mean 0.000
_refine_ls_structure_factor_coef Fsqd
_refine_ls_weighting_details 'calc w = 1/[\s^2^(Fo^2^)+(0.0280P)^2^+0.4297P] where P=(Fo^2^+2Fc^2^)/3'
_refine_ls_weighting_scheme calc
_refine_ls_wR_factor_gt 0.0686
_refine_ls_wR_factor_ref 0.0698
_reflns_number_gt 2333
_reflns_number_total 2482
_reflns_threshold_expression I>2\s(I)
_cod_data_source_file dn3131.cif
_cod_data_source_block I
_cod_database_code 2017462
_cod_database_fobs_code 2017462

loop_
_symmetry_equiv_pos_as_xyz
'x, y, z'
'-x, -y, -z'

loop_
_atom_site_type_symbol
_atom_site_label
_atom_site_fract_x
_atom_site_fract_y
_atom_site_fract_z
_atom_site_U_iso_or_equiv
_atom_site_adp_type
_atom_site_calc_flag
_atom_site_refinement_flags
_atom_site_occupancy
_atom_site_disorder_assembly
_atom_site_disorder_group
K K1 0.79017(7) 1.20460(6) 0.04721(4) 0.03328(14) Uani d . 1 . .
P P1 0.42467(6) 0.49289(6) 0.19068(3) 0.01914(13) Uani d . 1 . .
O O11 0.4905(2) 0.3654(2) 0.11067(11) 0.0335(3) Uani d . 1 . .
O O12 0.36040(19) 0.38748(19) 0.27244(10) 0.0295(3) Uani d . 1 . .
O O13 0.26050(19) 0.6207(2) 0.13818(11) 0.0303(3) Uani d . 1 . .
H H13 0.1510 0.6002 0.1494 0.087(12) Uiso d R 1 . .
P P2 0.78598(6) 0.74636(6) 0.16772(3) 0.01890(13) Uani d . 1 . .
O O21 0.90172(18) 0.58028(18) 0.14159(11) 0.0271(3) Uani d . 1 . .
O O22 0.63208(19) 0.80226(18) 0.07023(9) 0.0254(3) Uani d . 1 . .
H H22 0.6032 0.7312 0.0161 0.064(9) Uiso d R 1 . .
O O23 0.90917(19) 0.92362(19) 0.22082(10) 0.0291(3) Uani d . 1 . .
O O1 0.76594(18) 0.57690(18) 0.33804(9) 0.0241(3) Uani d . 1 . .
H H1 0.8244 0.4943 0.3126 0.043(7) Uiso d R 1 . .
C C1 0.6368(2) 0.6646(2) 0.25665(12) 0.0173(3) Uani d . 1 . .
C C2 0.5700(3) 0.8428(2) 0.31097(13) 0.0223(4) Uani d . 1 . .
H H2A 0.6839 0.9327 0.3387 0.027 Uiso calc R 1 . .
H H2B 0.4755 0.9042 0.2602 0.027 Uiso calc R 1 . .
C C3 0.5790(3) 0.7566(3) 0.48896(14) 0.0249(4) Uani d . 1 . .
H H3 0.7163 0.7578 0.5110 0.030 Uiso calc R 1 . .
C C4 0.2628(3) 0.7265(3) 0.48642(16) 0.0318(4) Uani d . 1 . .
H H4 0.1461 0.7032 0.5071 0.038 Uiso calc R 1 . .
C C5 0.2782(3) 0.7791(3) 0.39290(15) 0.0274(4) Uani d . 1 . .
H H5 0.1741 0.7991 0.3373 0.033 Uiso calc R 1 . .
N N1 0.4784(2) 0.7973(2) 0.39607(11) 0.0210(3) Uani d . 1 . .
N N2 0.4522(3) 0.7142(2) 0.54492(12) 0.0286(4) Uani d . 1 . .
H H2 0.4884 0.6807 0.6078 0.049(7) Uiso d R 1 . .
O O1W 0.8299(2) 0.9435(2) -0.10922(14) 0.0429(4) Uani d . 1 . .
H H1WA 0.8804 0.9891 -0.1523 0.062(9) Uiso d R 1 . .
H H1WB 0.7462 0.8633 -0.1441 0.100(14) Uiso d R 1 . .
O O2W 0.0079(2) 0.2820(2) 0.32857(12) 0.0369(3) Uani d . 1 . .
H H2WA 0.1074 0.3211 0.3118 0.058(9) Uiso d R 1 . .
H H2WB -0.0349 0.1777 0.2971 0.062(9) Uiso d R 1 . .

loop_
_atom_site_aniso_label
_atom_site_aniso_U_11
_atom_site_aniso_U_22
_atom_site_aniso_U_33
_atom_site_aniso_U_12
_atom_site_aniso_U_13
_atom_site_aniso_U_23
K1 0.0328(2) 0.0335(2) 0.0367(3) 0.01104(17) 0.01212(18) 0.00611(18)
P1 0.0164(2) 0.0215(2) 0.0194(2) -0.00089(16) 0.00453(16) 0.00224(16)
O11 0.0252(7) 0.0404(8) 0.0316(7) 0.0004(6) 0.0061(6) -0.0126(6)
O12 0.0261(7) 0.0311(7) 0.0314(7) -0.0060(5) 0.0061(5) 0.0111(6)
O13 0.0161(6) 0.0375(8) 0.0391(8) 0.0031(5) 0.0055(5) 0.0176(6)
P2 0.0160(2) 0.0217(2) 0.0198(2) -0.00086(16) 0.00636(16) 0.00252(16)
O21 0.0189(6) 0.0286(7) 0.0364(7) 0.0035(5) 0.0113(5) 0.0025(5)
O22 0.0280(7) 0.0293(7) 0.0192(6) 0.0053(5) 0.0051(5) 0.0041(5)
O23 0.0274(7) 0.0293(7) 0.0299(7) -0.0088(5) 0.0087(5) -0.0008(5)
O1 0.0237(6) 0.0291(7) 0.0198(6) 0.0093(5) 0.0036(5) 0.0054(5)
C1 0.0165(8) 0.0200(8) 0.0158(7) 0.0016(6) 0.0042(6) 0.0035(6)
C2 0.0263(9) 0.0215(8) 0.0221(8) 0.0021(7) 0.0111(7) 0.0033(7)
C3 0.0271(9) 0.0253(9) 0.0222(9) 0.0048(7) 0.0056(7) 0.0007(7)
C4 0.0309(10) 0.0361(11) 0.0325(10) 0.0017(8) 0.0159(8) 0.0031(8)
C5 0.0218(9) 0.0353(10) 0.0259(9) 0.0047(7) 0.0073(7) 0.0014(8)
N1 0.0216(7) 0.0228(7) 0.0196(7) 0.0037(6) 0.0071(6) 0.0017(6)
N2 0.0379(9) 0.0289(8) 0.0216(8) 0.0048(7) 0.0110(7) 0.0053(6)
O1W 0.0439(9) 0.0328(8) 0.0551(10) -0.0094(7) 0.0225(8) -0.0027(7)
O2W 0.0356(8) 0.0313(8) 0.0480(9) 0.0009(6) 0.0201(7) 0.0000(7)

loop_
_atom_type_symbol
_atom_type_description
_atom_type_scat_dispersion_real
_atom_type_scat_dispersion_imag
_atom_type_scat_source
C C 0.0033 0.0016 'International Tables Vol C Tables 4.2.6.8 and 6.1.1.4'
H H 0.0000 0.0000 'International Tables Vol C Tables 4.2.6.8 and 6.1.1.4'
N N 0.0061 0.0033 'International Tables Vol C Tables 4.2.6.8 and 6.1.1.4'
O O 0.0106 0.0060 'International Tables Vol C Tables 4.2.6.8 and 6.1.1.4'
P P 0.1023 0.0942 'International Tables Vol C Tables 4.2.6.8 and 6.1.1.4'
K K 0.2009 0.2494 'International Tables Vol C Tables 4.2.6.8 and 6.1.1.4'

loop_
_geom_angle_atom_site_label_1
_geom_angle_atom_site_label_2
_geom_angle_atom_site_label_3
_geom_angle_site_symmetry_1
_geom_angle_site_symmetry_3
_geom_angle
_geom_angle_publ_flag
O11 K1 O1W 1_565 . 136.86(5) ?
O11 K1 O13 1_565 2_675 96.34(5) ?
O1W K1 O13 . 2_675 70.44(5) ?
O11 K1 O21 1_565 1_565 68.32(5) ?
O1W K1 O21 . 1_565 144.40(5) ?
O13 K1 O21 2_675 1_565 83.83(5) ?
O11 K1 O1W 1_565 2_775 146.03(5) ?
O1W K1 O1W . 2_775 72.37(7) ?
O13 K1 O1W 2_675 2_775 112.80(5) ?
O21 K1 O1W 1_565 2_775 96.85(5) ?
O11 K1 O22 1_565 2_675 52.62(4) ?
O1W K1 O22 . 2_675 85.14(5) ?
O13 K1 O22 2_675 2_675 66.76(4) ?
O21 K1 O22 1_565 2_675 107.33(5) ?
O1W K1 O22 2_775 2_675 155.44(5) ?
O11 K1 O22 1_565 . 92.19(5) ?
O1W K1 O22 . . 67.56(5) ?
O13 K1 O22 2_675 . 126.27(5) ?
O21 K1 O22 1_565 . 146.81(4) ?
O1W K1 O22 2_775 . 84.55(5) ?
O22 K1 O22 2_675 . 77.65(5) ?
O11 K1 O23 1_565 . 99.07(5) ?
O1W K1 O23 . . 93.95(5) ?
O13 K1 O23 2_675 . 163.41(4) ?
O21 K1 O23 1_565 . 107.56(4) ?
O1W K1 O23 2_775 . 54.96(5) ?
O22 K1 O23 2_675 . 118.91(4) ?
O22 K1 O23 . . 47.22(4) ?
O11 K1 K1 1_565 2_775 165.24(4) ?
O1W K1 K1 . 2_775 37.06(4) ?
O13 K1 K1 2_675 2_775 92.40(4) ?
O21 K1 K1 1_565 2_775 124.65(4) ?
O1W K1 K1 2_775 2_775 35.32(4) ?
O22 K1 K1 2_675 2_775 121.58(4) ?
O22 K1 K1 . 2_775 73.05(3) ?
O23 K1 K1 . 2_775 71.26(3) ?
O11 K1 K1 1_565 2_675 68.92(4) ?
O1W K1 K1 . 2_675 72.44(4) ?
O13 K1 K1 2_675 2_675 97.74(4) ?
O21 K1 K1 1_565 2_675 137.11(4) ?
O1W K1 K1 2_775 2_675 120.96(4) ?
O22 K1 K1 2_675 2_675 39.42(3) ?
O22 K1 K1 . 2_675 38.23(3) ?
O23 K1 K1 . 2_675 82.23(4) ?
K1 K1 K1 2_775 2_675 98.17(3) ?
O11 P1 O12 . . 113.93(9) ?
O11 P1 O13 . . 110.93(9) ?
O12 P1 O13 . . 111.03(8) ?
O11 P1 C1 . . 107.84(8) ?
O12 P1 C1 . . 108.09(8) ?
O13 P1 C1 . . 104.48(8) ?
P1 O11 K1 . 1_545 148.17(8) ?
P1 O13 K1 . 2_675 130.63(8) ?
P1 O13 H13 . . 115.7 ?
K1 O13 H13 2_675 . 108.2 ?
O23 P2 O21 . . 115.33(8) ?
O23 P2 O22 . . 108.42(8) ?
O21 P2 O22 . . 112.28(8) ?
O23 P2 C1 . . 107.63(8) ?
O21 P2 C1 . . 107.03(8) ?
O22 P2 C1 . . 105.59(7) ?
P2 O21 K1 . 1_545 133.42(7) ?
P2 O22 K1 . 2_675 147.90(7) ?
P2 O22 K1 . . 102.44(7) ?
K1 O22 K1 2_675 . 102.35(5) ?
P2 O22 H22 . . 120.9 ?
K1 O22 H22 2_675 . 65.1 ?
K1 O22 H22 . . 114.3 ?
P2 O23 K1 . . 100.04(7) ?
C1 O1 H1 . . 109.6 ?
O1 C1 C2 . . 105.27(13) ?
O1 C1 P1 . . 109.55(11) ?
C2 C1 P1 . . 112.26(11) ?
O1 C1 P2 . . 108.07(11) ?
C2 C1 P2 . . 107.97(11) ?
P1 C1 P2 . . 113.33(9) ?
N1 C2 C1 . . 112.71(14) ?
N1 C2 H2A . . 109.0 ?
C1 C2 H2A . . 109.0 ?
N1 C2 H2B . . 109.0 ?
C1 C2 H2B . . 109.0 ?
H2A C2 H2B . . 107.8 ?
N2 C3 N1 . . 108.98(16) ?
N2 C3 H3 . . 125.5 ?
N1 C3 H3 . . 125.5 ?
C5 C4 N2 . . 107.06(17) ?
C5 C4 H4 . . 126.5 ?
N2 C4 H4 . . 126.5 ?
C4 C5 N1 . . 106.84(17) ?
C4 C5 H5 . . 126.6 ?
N1 C5 H5 . . 126.6 ?
C3 N1 C5 . . 108.25(15) ?
C3 N1 C2 . . 124.38(15) ?
C5 N1 C2 . . 127.29(15) ?
C3 N2 C4 . . 108.88(16) ?
C3 N2 H2 . . 123.3 ?
C4 N2 H2 . . 127.7 ?
K1 O1W K1 . 2_775 107.63(7) ?
K1 O1W H1WA . . 113.9 ?
K1 O1W H1WA 2_775 . 82.1 ?
K1 O1W H1WB . . 127.9 ?
K1 O1W H1WB 2_775 . 112.4 ?
H1WA O1W H1WB . . 103.5 ?
H2WA O2W H2WB . . 110.8 ?

loop_
_geom_bond_atom_site_label_1
_geom_bond_atom_site_label_2
_geom_bond_site_symmetry_2
_geom_bond_distance
_geom_bond_publ_flag
K1 O11 1_565 2.6901(16) y
K1 O1W . 2.7335(19) y
K1 O13 2_675 2.8053(16) y
K1 O21 1_565 2.8225(16) y
K1 O1W 2_775 2.8491(19) y
K1 O22 2_675 2.9795(16) y
K1 O22 . 3.0576(16) y
K1 O23 . 3.1546(17) y
P1 O11 . 1.5034(14) ?
P1 O12 . 1.5082(14) ?
P1 O13 . 1.5567(14) ?
P1 C1 . 1.8591(18) ?
O13 H13 . 0.8200 ?
P2 O23 . 1.5030(14) ?
P2 O21 . 1.5121(14) ?
P2 O22 . 1.5658(14) ?
P2 C1 . 1.8599(17) ?
O22 H22 . 0.8200 ?
O1 C1 . 1.437(2) ?
O1 H1 . 0.8200 ?
C1 C2 . 1.541(2) ?
C2 N1 . 1.477(2) ?
C2 H2A . 0.9700 ?
C2 H2B . 0.9700 ?
C3 N2 . 1.323(2) ?
C3 N1 . 1.330(2) ?
C3 H3 . 0.9300 ?
C4 C5 . 1.356(3) ?
C4 N2 . 1.373(3) ?
C4 H4 . 0.9300 ?
C5 N1 . 1.384(2) ?
C5 H5 . 0.9300 ?
N2 H2 . 0.8710 ?
O1W H1WA . 0.8200 ?
O1W H1WB . 0.8200 ?
O2W H2WA . 0.8200 ?
O2W H2WB . 0.8200 ?

loop_
_geom_hbond_atom_site_label_D
_geom_hbond_atom_site_label_H
_geom_hbond_atom_site_label_A
_geom_hbond_site_symmetry_A
_geom_hbond_distance_DH
_geom_hbond_distance_HA
_geom_hbond_distance_DA
_geom_hbond_angle_DHA
O13 H13 O21 1_455 0.82 1.71 2.5124(18) 164.8
O22 H22 O11 2_665 0.82 1.73 2.526(2) 164
O1 H1 O2W 1_655 0.82 2.00 2.744(2) 150
N2 H2 O12 2_666 0.87 1.81 2.646(2) 161
O1W H1WA O23 2_775 0.82 2.00 2.783(2) 159
O1W H1WB O12 2_665 0.82 2.31 3.068(2) 152
O1W H1WB O11 2_665 0.82 2.39 3.039(2) 136
O2W H2WA O12 . 0.82 2.00 2.817(2) 173
O2W H2WB O23 1_445 0.82 1.96 2.768(2) 170
C5 H5 O23 1_455 0.93 2.36 3.274(3) 166
